data_1574887
loop_
_publ_author_name
'Lal, Anu'
'Sureshan, Kana M.'

_publ_section_title
;
 Isomer-dependent reactivity in the solid state: topochemical [4 + 4]
 <i>vs.</i> [4 + 2] cycloaddition reactions.
;
_journal_issue 29
_journal_name_full 'Chemical science'
_journal_page_first 13496
_journal_page_last 13502
_journal_paper_doi 10.1039/d5sc02327k
_journal_volume 16
_journal_year 2025
_chemical_formula_moiety 'C21 H13 N3 O2'
_chemical_formula_sum 'C21 H13 N3 O2'
_chemical_formula_weight 339.34
_space_group_crystal_system monoclinic
_space_group_IT_number 14
_space_group_name_Hall '-P 2ybc'
_space_group_name_H-M_alt 'P 1 21/c 1'
_atom_sites_solution_hydrogens geom
_atom_sites_solution_primary iterative
_audit_creation_date 2024-04-24
_audit_creation_method
;
Olex2 1.5
(compiled 2022.04.07 svn.rca3783a0 for OlexSys, GUI svn.r6498)
;
_audit_update_record
;
2025-02-07 deposited with the CCDC.	2025-06-18 downloaded from the CCDC.
;
_cell_angle_alpha 90
_cell_angle_beta 92.189(2)
_cell_angle_gamma 90
_cell_formula_units_Z 4
_cell_length_a 3.8447(2)
_cell_length_b 12.8869(8)
_cell_length_c 30.8271(16)
_cell_measurement_reflns_used 9947
_cell_measurement_temperature 110.00
_cell_measurement_theta_max 28.11
_cell_measurement_theta_min 3.16
_cell_volume 1526.25(15)
_computing_cell_refinement 'SAINT V8.40B (?, 2016)'
_computing_data_reduction 'SAINT V8.40B (?, 2016)'
_computing_molecular_graphics 'Olex2 1.5 (Dolomanov et al., 2009)'
_computing_publication_material 'Olex2 1.5 (Dolomanov et al., 2009)'
_computing_structure_refinement 'SHELXL 2018/3 (Sheldrick, 2015)'
_computing_structure_solution 'olex2.solve 1.5 (Bourhis et al., 2015)'
_diffrn_ambient_temperature 110.00
_diffrn_measured_fraction_theta_full 0.998
_diffrn_measured_fraction_theta_max 0.998
_diffrn_measurement_device_type 'Bruker APEX-II CCD'
_diffrn_measurement_method '\f and \w scans'
_diffrn_radiation_type MoK\a
_diffrn_radiation_wavelength 0.71073
_diffrn_reflns_av_R_equivalents 0.0490
_diffrn_reflns_av_unetI/netI 0.0272
_diffrn_reflns_Laue_measured_fraction_full 0.998
_diffrn_reflns_Laue_measured_fraction_max 0.998
_diffrn_reflns_limit_h_max 5
_diffrn_reflns_limit_h_min -5
_diffrn_reflns_limit_k_max 17
_diffrn_reflns_limit_k_min -17
_diffrn_reflns_limit_l_max 37
_diffrn_reflns_limit_l_min -41
_diffrn_reflns_number 36877
_diffrn_reflns_point_group_measured_fraction_full 0.998
_diffrn_reflns_point_group_measured_fraction_max 0.998
_diffrn_reflns_theta_full 25.242
_diffrn_reflns_theta_max 28.290
_diffrn_reflns_theta_min 2.536
_diffrn_source_current 1.4
_diffrn_source_power 0.07
_diffrn_source_voltage 50.0
_diffrn_standards_number 0
_exptl_absorpt_coefficient_mu 0.098
_exptl_absorpt_correction_T_max 0.7457
_exptl_absorpt_correction_T_min 0.7149
_exptl_absorpt_correction_type none
_exptl_absorpt_process_details
;
SADABS-2016/2 (Bruker,2016/2) was used for absorption correction.
wR2(int) was 0.1149 before and 0.0608 after correction.
The Ratio of minimum to maximum transmission is 0.9587.
The \l/2 correction factor is Not present.
;
_exptl_crystal_colour colourless
_exptl_crystal_colour_primary colourless
_exptl_crystal_density_diffrn 1.477
_exptl_crystal_description needle
_exptl_crystal_F_000 704
_exptl_crystal_size_max 0.055
_exptl_crystal_size_mid 0.035
_exptl_crystal_size_min 0.025
_refine_diff_density_max 0.365
_refine_diff_density_min -0.188
_refine_diff_density_rms 0.048
_refine_ls_extinction_method none
_refine_ls_goodness_of_fit_ref 1.039
_refine_ls_hydrogen_treatment constr
_refine_ls_matrix_type full
_refine_ls_number_parameters 235
_refine_ls_number_reflns 3762
_refine_ls_number_restraints 0
_refine_ls_restrained_S_all 1.039
_refine_ls_R_factor_all 0.0452
_refine_ls_R_factor_gt 0.0385
_refine_ls_shift/su_max 0.001
_refine_ls_shift/su_mean 0.000
_refine_ls_structure_factor_coef Fsqd
_refine_ls_weighting_details 'w=1/[\s^2^(Fo^2^)+(0.0622P)^2^+0.4328P] where P=(Fo^2^+2Fc^2^)/3'
_refine_ls_weighting_scheme calc
_refine_ls_wR_factor_gt 0.1054
_refine_ls_wR_factor_ref 0.1115
_reflns_Friedel_coverage 0.000
_reflns_number_gt 3242
_reflns_number_total 3762
_reflns_threshold_expression 'I > 2\s(I)'
_cod_data_source_file d5sc02327k2.cif
_cod_data_source_block anths1r_a
_cod_depositor_comments 'Adding full bibliography for 1574887--1574888.cif.'
_cod_database_code 1574887
_shelx_shelxl_version_number 2018/3
_shelx_space_group_comment
;
The symmetry employed for this shelxl refinement is uniquely defined
by the following loop, which should always be used as a source of
symmetry information in preference to the above space-group names.
They are only intended as comments.
;
_shelx_estimated_absorpt_t_max 0.998
_shelx_estimated_absorpt_t_min 0.995
_olex2_refinement_description
;
1. Fixed Uiso
 At 1.2 times of:
  All C(H) groups
2.a Aromatic/amide H refined with riding coordinates:
 C18(H18), C17(H17), C10(H10), C20(H20), C19(H19), C1(H1), C5(H5), C4(H4),
 C2(H2), C7(H7), C8(H8), C3(H3), C6(H6)
;
_olex2_submission_special_instructions 'No special instructions were received'

loop_
_space_group_symop_operation_xyz
'x, y, z'
'-x, y+1/2, -z+1/2'
'-x, -y, -z'
'x, -y-1/2, z-1/2'

loop_
_atom_site_label
_atom_site_type_symbol
_atom_site_fract_x
_atom_site_fract_y
_atom_site_fract_z
_atom_site_U_iso_or_equiv
_atom_site_adp_type
_atom_site_occupancy
_atom_site_site_symmetry_order
_atom_site_calc_flag
_atom_site_refinement_flags_posn
_atom_site_refinement_flags_adp
_atom_site_refinement_flags_occupancy
_atom_site_disorder_assembly
_atom_site_disorder_group
O2 O 0.5818(2) 0.37835(6) 0.64942(2) 0.01762(18) Uani 1 1 d . . . . .
O1 O 0.2085(2) 0.44537(6) 0.59782(3) 0.02080(19) Uani 1 1 d . . . . .
N1 N 0.4828(3) 0.45781(7) 0.67648(3) 0.0181(2) Uani 1 1 d . . . . .
N3 N 0.3182(3) 0.51194(8) 0.73794(3) 0.0220(2) Uani 1 1 d . . . . .
N2 N 0.3355(3) 0.42938(8) 0.71375(3) 0.0215(2) Uani 1 1 d . . . . .
C16 C 0.5774(3) 0.55953(8) 0.67611(3) 0.0164(2) Uani 1 1 d . . . . .
C11 C 0.4747(3) 0.08480(8) 0.59038(3) 0.0161(2) Uani 1 1 d . . . . .
C13 C 0.5933(3) 0.27523(8) 0.54651(3) 0.0149(2) Uani 1 1 d . . . . .
C15 C 0.3869(3) 0.37492(8) 0.60992(3) 0.0151(2) Uani 1 1 d . . . . .
C18 C 0.7773(3) 0.72594(9) 0.65916(4) 0.0212(2) Uani 1 1 d . . . . .
H18 H 0.882122 0.773413 0.640028 0.025 Uiso 1 1 calc R U . . .
C17 C 0.7336(3) 0.62418(9) 0.64618(4) 0.0190(2) Uani 1 1 d . . . . .
H17 H 0.804677 0.599834 0.618819 0.023 Uiso 1 1 calc R U . . .
C10 C 0.6185(3) 0.08580(8) 0.54959(4) 0.0175(2) Uani 1 1 d . . . . .
H10 H 0.679895 0.021703 0.536722 0.021 Uiso 1 1 calc R U . . .
C21 C 0.4651(3) 0.59413(9) 0.71619(3) 0.0179(2) Uani 1 1 d . . . . .
C9 C 0.4585(3) 0.27436(8) 0.58842(3) 0.0145(2) Uani 1 1 d . . . . .
C20 C 0.5137(3) 0.69792(9) 0.72875(4) 0.0203(2) Uani 1 1 d . . . . .
H20 H 0.440472 0.722605 0.755971 0.024 Uiso 1 1 calc R U . . .
C14 C 0.6754(3) 0.17764(8) 0.52696(3) 0.0162(2) Uani 1 1 d . . . . .
C12 C 0.3886(3) 0.18137(8) 0.61060(3) 0.0148(2) Uani 1 1 d . . . . .
C19 C 0.6715(3) 0.76218(9) 0.69999(4) 0.0209(2) Uani 1 1 d . . . . .
H19 H 0.710828 0.832738 0.707639 0.025 Uiso 1 1 calc R U . . .
C1 C 0.6614(3) 0.36786(9) 0.52271(3) 0.0175(2) Uani 1 1 d . . . . .
H1 H 0.612780 0.433451 0.535180 0.021 Uiso 1 1 calc R U . . .
C5 C 0.4112(3) -0.01026(8) 0.61268(4) 0.0194(2) Uani 1 1 d . . . . .
H5 H 0.474024 -0.074355 0.599926 0.023 Uiso 1 1 calc R U . . .
C4 C 0.8163(3) 0.17687(9) 0.48479(4) 0.0204(2) Uani 1 1 d . . . . .
H4 H 0.871952 0.112492 0.471747 0.024 Uiso 1 1 calc R U . . .
C2 C 0.7949(3) 0.36346(9) 0.48242(4) 0.0209(2) Uani 1 1 d . . . . .
H2 H 0.836869 0.425938 0.467128 0.025 Uiso 1 1 calc R U . . .
C7 C 0.1640(3) 0.08504(9) 0.67135(4) 0.0197(2) Uani 1 1 d . . . . .
H7 H 0.054377 0.084153 0.698448 0.024 Uiso 1 1 calc R U . . .
C8 C 0.2255(3) 0.17753(9) 0.65153(3) 0.0174(2) Uani 1 1 d . . . . .
H8 H 0.159044 0.240297 0.665095 0.021 Uiso 1 1 calc R U . . .
C3 C 0.8722(3) 0.26647(10) 0.46301(4) 0.0226(3) Uani 1 1 d . . . . .
H3 H 0.962944 0.264399 0.434787 0.027 Uiso 1 1 calc R U . . .
C6 C 0.2619(3) -0.00980(9) 0.65195(4) 0.0213(2) Uani 1 1 d . . . . .
H6 H 0.222941 -0.073492 0.666494 0.026 Uiso 1 1 calc R U . . .

loop_
_atom_site_aniso_label
_atom_site_aniso_U_11
_atom_site_aniso_U_22
_atom_site_aniso_U_33
_atom_site_aniso_U_23
_atom_site_aniso_U_13
_atom_site_aniso_U_12
O2 0.0242(4) 0.0144(4) 0.0142(4) -0.0040(3) 0.0000(3) 0.0023(3)
O1 0.0268(4) 0.0178(4) 0.0178(4) -0.0004(3) 0.0008(3) 0.0054(3)
N1 0.0269(5) 0.0146(4) 0.0129(4) -0.0021(3) 0.0037(3) 0.0003(4)
N3 0.0296(5) 0.0211(5) 0.0154(5) -0.0011(4) 0.0034(4) -0.0005(4)
N2 0.0297(5) 0.0215(5) 0.0135(4) 0.0009(4) 0.0042(4) -0.0011(4)
C16 0.0190(5) 0.0149(5) 0.0151(5) -0.0019(4) -0.0004(4) 0.0015(4)
C11 0.0158(5) 0.0150(5) 0.0172(5) -0.0003(4) -0.0032(4) -0.0001(4)
C13 0.0146(5) 0.0162(5) 0.0139(5) -0.0001(4) -0.0004(4) 0.0003(4)
C15 0.0170(5) 0.0156(5) 0.0129(5) 0.0005(4) 0.0028(4) -0.0012(4)
C18 0.0249(6) 0.0183(5) 0.0205(5) 0.0011(4) 0.0022(4) -0.0006(4)
C17 0.0230(5) 0.0183(5) 0.0159(5) -0.0008(4) 0.0026(4) 0.0009(4)
C10 0.0172(5) 0.0159(5) 0.0191(5) -0.0036(4) -0.0009(4) 0.0019(4)
C21 0.0201(5) 0.0197(5) 0.0137(5) -0.0015(4) 0.0001(4) 0.0020(4)
C9 0.0150(5) 0.0138(5) 0.0145(5) -0.0015(4) 0.0000(4) 0.0010(4)
C20 0.0237(6) 0.0205(5) 0.0166(5) -0.0047(4) -0.0009(4) 0.0034(4)
C14 0.0157(5) 0.0181(5) 0.0147(5) -0.0027(4) -0.0006(4) 0.0012(4)
C12 0.0145(5) 0.0160(5) 0.0137(5) 0.0003(4) -0.0015(4) -0.0005(4)
C19 0.0247(6) 0.0162(5) 0.0217(6) -0.0040(4) -0.0019(4) 0.0019(4)
C1 0.0192(5) 0.0172(5) 0.0163(5) 0.0009(4) 0.0010(4) 0.0002(4)
C5 0.0210(5) 0.0144(5) 0.0224(6) -0.0001(4) -0.0042(4) -0.0008(4)
C4 0.0207(5) 0.0235(6) 0.0170(5) -0.0048(4) 0.0017(4) 0.0024(4)
C2 0.0221(6) 0.0228(6) 0.0179(5) 0.0039(4) 0.0020(4) 0.0000(4)
C7 0.0192(5) 0.0236(6) 0.0164(5) 0.0038(4) -0.0006(4) -0.0037(4)
C8 0.0184(5) 0.0181(5) 0.0158(5) 0.0002(4) 0.0003(4) -0.0003(4)
C3 0.0233(6) 0.0301(6) 0.0146(5) -0.0008(4) 0.0040(4) 0.0010(5)
C6 0.0225(6) 0.0175(5) 0.0236(6) 0.0056(4) -0.0039(4) -0.0039(4)

loop_
_atom_type_symbol
_atom_type_description
_atom_type_scat_dispersion_real
_atom_type_scat_dispersion_imag
_atom_type_scat_source
C C 0.0033 0.0016 'International Tables Vol C Tables 4.2.6.8 and 6.1.1.4'
H H 0.0000 0.0000 'International Tables Vol C Tables 4.2.6.8 and 6.1.1.4'
N N 0.0061 0.0033 'International Tables Vol C Tables 4.2.6.8 and 6.1.1.4'
O O 0.0106 0.0060 'International Tables Vol C Tables 4.2.6.8 and 6.1.1.4'

loop_
_geom_angle_atom_site_label_1
_geom_angle_atom_site_label_2
_geom_angle_atom_site_label_3
_geom_angle
_geom_angle_site_symmetry_1
_geom_angle_site_symmetry_3
_geom_angle_publ_flag
N1 O2 C15 113.30(8) . . ?
N2 N1 O2 116.49(8) . . ?
N2 N1 C16 112.92(9) . . ?
C16 N1 O2 128.92(9) . . ?
N2 N3 C21 108.48(9) . . ?
N3 N2 N1 107.31(9) . . ?
N1 C16 C17 134.64(10) . . ?
N1 C16 C21 102.01(9) . . ?
C17 C16 C21 123.31(10) . . ?
C10 C11 C12 119.33(10) . . ?
C10 C11 C5 121.51(10) . . ?
C5 C11 C12 119.16(10) . . ?
C9 C13 C14 118.17(9) . . ?
C9 C13 C1 123.86(10) . . ?
C1 C13 C14 117.95(10) . . ?
O2 C15 C9 108.18(8) . . ?
O1 C15 O2 121.99(9) . . ?
O1 C15 C9 129.80(10) . . ?
C17 C18 H18 118.8 . . ?
C17 C18 C19 122.34(11) . . ?
C19 C18 H18 118.8 . . ?
C16 C17 H17 122.4 . . ?
C18 C17 C16 115.26(10) . . ?
C18 C17 H17 122.4 . . ?
C11 C10 H10 118.8 . . ?
C11 C10 C14 122.30(10) . . ?
C14 C10 H10 118.8 . . ?
N3 C21 C16 109.23(10) . . ?
N3 C21 C20 130.38(10) . . ?
C16 C21 C20 120.39(10) . . ?
C13 C9 C15 118.85(9) . . ?
C13 C9 C12 122.29(9) . . ?
C12 C9 C15 118.85(9) . . ?
C21 C20 H20 121.5 . . ?
C19 C20 C21 117.05(10) . . ?
C19 C20 H20 121.5 . . ?
C10 C14 C13 119.50(10) . . ?
C10 C14 C4 121.44(10) . . ?
C4 C14 C13 119.06(10) . . ?
C9 C12 C11 118.33(10) . . ?
C9 C12 C8 123.69(10) . . ?
C8 C12 C11 117.94(9) . . ?
C18 C19 H19 119.2 . . ?
C20 C19 C18 121.63(11) . . ?
C20 C19 H19 119.2 . . ?
C13 C1 H1 119.5 . . ?
C2 C1 C13 121.00(10) . . ?
C2 C1 H1 119.5 . . ?
C11 C5 H5 119.7 . . ?
C6 C5 C11 120.66(10) . . ?
C6 C5 H5 119.7 . . ?
C14 C4 H4 119.4 . . ?
C3 C4 C14 121.18(10) . . ?
C3 C4 H4 119.4 . . ?
C1 C2 H2 119.6 . . ?
C1 C2 C3 120.80(11) . . ?
C3 C2 H2 119.6 . . ?
C8 C7 H7 119.6 . . ?
C8 C7 C6 120.72(10) . . ?
C6 C7 H7 119.6 . . ?
C12 C8 H8 119.5 . . ?
C7 C8 C12 120.95(10) . . ?
C7 C8 H8 119.5 . . ?
C4 C3 C2 120.00(10) . . ?
C4 C3 H3 120.0 . . ?
C2 C3 H3 120.0 . . ?
C5 C6 C7 120.49(10) . . ?
C5 C6 H6 119.8 . . ?
C7 C6 H6 119.8 . . ?

loop_
_geom_bond_atom_site_label_1
_geom_bond_atom_site_label_2
_geom_bond_distance
_geom_bond_site_symmetry_2
_geom_bond_publ_flag
O2 N1 1.3834(11) . ?
O2 C15 1.4060(13) . ?
O1 C15 1.1890(13) . ?
N1 N2 1.3509(13) . ?
N1 C16 1.3606(14) . ?
N3 N2 1.3023(13) . ?
N3 C21 1.3854(15) . ?
C16 C17 1.3956(15) . ?
C16 C21 1.3975(14) . ?
C11 C10 1.3929(15) . ?
C11 C12 1.4362(14) . ?
C11 C5 1.4302(15) . ?
C13 C9 1.4104(15) . ?
C13 C14 1.4348(14) . ?
C13 C1 1.4305(15) . ?
C15 C9 1.4861(14) . ?
C18 H18 0.9500 . ?
C18 C17 1.3794(16) . ?
C18 C19 1.4168(16) . ?
C17 H17 0.9500 . ?
C10 H10 0.9500 . ?
C10 C14 1.3953(15) . ?
C21 C20 1.4029(16) . ?
C9 C12 1.4106(14) . ?
C20 H20 0.9500 . ?
C20 C19 1.3715(17) . ?
C14 C4 1.4273(15) . ?
C12 C8 1.4313(15) . ?
C19 H19 0.9500 . ?
C1 H1 0.9500 . ?
C1 C2 1.3631(15) . ?
C5 H5 0.9500 . ?
C5 C6 1.3592(17) . ?
C4 H4 0.9500 . ?
C4 C3 1.3569(17) . ?
C2 H2 0.9500 . ?
C2 C3 1.4221(16) . ?
C7 H7 0.9500 . ?
C7 C8 1.3641(15) . ?
C7 C6 1.4179(16) . ?
C8 H8 0.9500 . ?
C3 H3 0.9500 . ?
C6 H6 0.9500 . ?

loop_
_geom_torsion_atom_site_label_1
_geom_torsion_atom_site_label_2
_geom_torsion_atom_site_label_3
_geom_torsion_atom_site_label_4
_geom_torsion
_geom_torsion_site_symmetry_1
_geom_torsion_site_symmetry_2
_geom_torsion_site_symmetry_3
_geom_torsion_site_symmetry_4
_geom_torsion_publ_flag
O2 N1 N2 N3 168.89(9) . . . . ?
O2 N1 C16 C17 15.5(2) . . . . ?
O2 N1 C16 C21 -166.54(10) . . . . ?
O2 C15 C9 C13 -121.92(10) . . . . ?
O2 C15 C9 C12 58.20(12) . . . . ?
O1 C15 C9 C13 56.15(17) . . . . ?
O1 C15 C9 C12 -123.73(13) . . . . ?
N1 O2 C15 O1 14.52(14) . . . . ?
N1 O2 C15 C9 -167.23(8) . . . . ?
N1 C16 C17 C18 178.78(12) . . . . ?
N1 C16 C21 N3 0.98(12) . . . . ?
N1 C16 C21 C20 -179.76(10) . . . . ?
N3 C21 C20 C19 179.57(12) . . . . ?
N2 N1 C16 C17 -179.88(12) . . . . ?
N2 N1 C16 C21 -1.96(12) . . . . ?
N2 N3 C21 C16 0.31(13) . . . . ?
N2 N3 C21 C20 -178.85(12) . . . . ?
C16 N1 N2 N3 2.27(13) . . . . ?
C16 C21 C20 C19 0.48(17) . . . . ?
C11 C10 C14 C13 1.79(17) . . . . ?
C11 C10 C14 C4 -178.67(10) . . . . ?
C11 C12 C8 C7 2.05(16) . . . . ?
C11 C5 C6 C7 0.48(17) . . . . ?
C13 C9 C12 C11 3.12(16) . . . . ?
C13 C9 C12 C8 -174.66(10) . . . . ?
C13 C14 C4 C3 -0.23(17) . . . . ?
C13 C1 C2 C3 -0.36(17) . . . . ?
C15 O2 N1 N2 113.25(10) . . . . ?
C15 O2 N1 C16 -82.63(13) . . . . ?
C15 C9 C12 C11 -177.01(9) . . . . ?
C15 C9 C12 C8 5.21(16) . . . . ?
C17 C16 C21 N3 179.21(10) . . . . ?
C17 C16 C21 C20 -1.53(17) . . . . ?
C17 C18 C19 C20 -1.06(18) . . . . ?
C10 C11 C12 C9 -0.94(15) . . . . ?
C10 C11 C12 C8 176.97(9) . . . . ?
C10 C11 C5 C6 -178.19(10) . . . . ?
C10 C14 C4 C3 -179.78(11) . . . . ?
C21 N3 N2 N1 -1.50(13) . . . . ?
C21 C16 C17 C18 1.21(17) . . . . ?
C21 C20 C19 C18 0.75(17) . . . . ?
C9 C13 C14 C10 0.35(15) . . . . ?
C9 C13 C14 C4 -179.21(9) . . . . ?
C9 C13 C1 C2 179.41(10) . . . . ?
C9 C12 C8 C7 179.85(10) . . . . ?
C14 C13 C9 C15 177.31(9) . . . . ?
C14 C13 C9 C12 -2.82(16) . . . . ?
C14 C13 C1 C2 1.03(16) . . . . ?
C14 C4 C3 C2 0.93(18) . . . . ?
C12 C11 C10 C14 -1.48(16) . . . . ?
C12 C11 C5 C6 1.91(16) . . . . ?
C19 C18 C17 C16 0.06(17) . . . . ?
C1 C13 C9 C15 -1.06(16) . . . . ?
C1 C13 C9 C12 178.81(10) . . . . ?
C1 C13 C14 C10 178.81(10) . . . . ?
C1 C13 C14 C4 -0.74(15) . . . . ?
C1 C2 C3 C4 -0.65(18) . . . . ?
C5 C11 C10 C14 178.62(10) . . . . ?
C5 C11 C12 C9 178.96(10) . . . . ?
C5 C11 C12 C8 -3.13(15) . . . . ?
C8 C7 C6 C5 -1.63(17) . . . . ?
C6 C7 C8 C12 0.31(17) . . . . ?
